data_4312065
loop_
_publ_author_name
'Richard D. Adams'
'Burjor Captain'
'Jack L. Smith'
'Michael B. Hall'
'Chad L. Beddie'
'Charles Edwin Webster'

_publ_section_title
;
 Superloading of Tin Ligands into Rhodium and Iridium Carbonyl Cluster
 Complexes
;
_journal_name_full 'Inorganic Chemistry'
_journal_page_first 7576
_journal_page_last 7578
_journal_paper_doi 10.1021/ic0489589
_journal_volume 43
_journal_year 2004
_chemical_formula_sum 'C98 H79 Ir3 O6.5 Sn6'
_chemical_formula_weight 2649.35
_chemical_name_systematic
; 
 ? 
;
_space_group_IT_number 2
_symmetry_cell_setting triclinic
_symmetry_space_group_name_Hall '-P 1'
_symmetry_space_group_name_H-M 'P -1'
_atom_sites_solution_hydrogens geom
_atom_sites_solution_primary direct
_atom_sites_solution_secondary difmap
_audit_creation_method SHELXL-97
_cell_angle_alpha 100.506(8)
_cell_angle_beta 98.387(8)
_cell_angle_gamma 117.178(7)
_cell_formula_units_Z 2
_cell_length_a 15.618(5)
_cell_length_b 15.932(6)
_cell_length_c 21.000(7)
_cell_measurement_reflns_used 7414
_cell_measurement_temperature 293(2)
_cell_measurement_theta_max 24.98
_cell_measurement_theta_min 2.20
_cell_volume 4411(3)
_computing_cell_refinement 'Bruker SMART'
_computing_data_collection 'Bruker SMART'
_computing_data_reduction 'Bruker SAINT'
_computing_molecular_graphics 'Bruker SHELXTL'
_computing_publication_material 'Bruker SHELXTL'
_computing_structure_refinement 'SHELXL-97 (Sheldrick, 1997)'
_computing_structure_solution 'SHELXS-97 (Sheldrick, 1990)'
_diffrn_ambient_temperature 293(2)
_diffrn_measured_fraction_theta_full 0.999
_diffrn_measured_fraction_theta_max 0.999
_diffrn_measurement_device_type 'CCD area detector'
_diffrn_measurement_method 'phi and omega scans'
_diffrn_radiation_monochromator graphite
_diffrn_radiation_source 'fine-focus sealed tube'
_diffrn_radiation_type MoK\a
_diffrn_radiation_wavelength 0.71073
_diffrn_reflns_av_R_equivalents 0.0404
_diffrn_reflns_av_sigmaI/netI 0.0561
_diffrn_reflns_limit_h_max 18
_diffrn_reflns_limit_h_min -18
_diffrn_reflns_limit_k_max 18
_diffrn_reflns_limit_k_min -18
_diffrn_reflns_limit_l_max 24
_diffrn_reflns_limit_l_min -24
_diffrn_reflns_number 36468
_diffrn_reflns_theta_full 25.03
_diffrn_reflns_theta_max 25.03
_diffrn_reflns_theta_min 1.02
_diffrn_standards_decay_% <1
_exptl_absorpt_coefficient_mu 6.228
_exptl_absorpt_correction_T_max 1.000
_exptl_absorpt_correction_T_min 0.754
_exptl_absorpt_correction_type SADABS
_exptl_absorpt_process_details '(SADABS, Bruker, 1997)'
_exptl_crystal_colour Red
_exptl_crystal_density_diffrn 1.995
_exptl_crystal_density_meas 0
_exptl_crystal_density_method 'not measured'
_exptl_crystal_description Bar
_exptl_crystal_F_000 2500
_exptl_crystal_size_max 0.20
_exptl_crystal_size_mid 0.10
_exptl_crystal_size_min 0.05
_refine_diff_density_max 2.410
_refine_diff_density_min -0.735
_refine_diff_density_rms 0.161
_refine_ls_extinction_method none
_refine_ls_goodness_of_fit_ref 1.032
_refine_ls_hydrogen_treatment mixed
_refine_ls_matrix_type full
_refine_ls_number_parameters 1012
_refine_ls_number_reflns 15564
_refine_ls_number_restraints 0
_refine_ls_restrained_S_all 1.032
_refine_ls_R_factor_all 0.0559
_refine_ls_R_factor_gt 0.0399
_refine_ls_shift/su_max 0.001
_refine_ls_shift/su_mean 0.000
_refine_ls_structure_factor_coef Fsqd
_refine_ls_weighting_details 'calc w=1/[\s^2^(Fo^2^)+(0.0402P)^2^+2.0946P] where P=(Fo^2^+2Fc^2^)/3'
_refine_ls_weighting_scheme calc
_refine_ls_wR_factor_gt 0.0856
_refine_ls_wR_factor_ref 0.0947
_reflns_number_gt 12249
_reflns_number_total 15564
_reflns_threshold_expression >2sigma(I)
_cod_data_source_file ic0489589si20040802_110733.cif
_cod_data_source_block p-1
_cod_depositor_comments
;
The following automatic conversions were performed:
'_symmetry_cell_setting' value 'Triclinic' changed to 'triclinic'
according to '/home/saulius/struct/CIF-dictionaries/cif_core.dic'
dictionary named 'cif_core.dic' version 2.4.1 from 2010-06-29.

Automatic conversion script
Id: cif_fix_enum 1527 2010-12-29 10:47:43Z saulius 
;
_cod_original_formula_sum 'C98 H79 Ir3 O6.50 Sn6'
_cod_database_code 4312065

loop_
_symmetry_equiv_pos_as_xyz
'x, y, z'
'-x, -y, -z'

loop_
_atom_site_label
_atom_site_type_symbol
_atom_site_fract_x
_atom_site_fract_y
_atom_site_fract_z
_atom_site_U_iso_or_equiv
_atom_site_adp_type
_atom_site_occupancy
_atom_site_symmetry_multiplicity
_atom_site_calc_flag
_atom_site_refinement_flags
_atom_site_disorder_assembly
_atom_site_disorder_group
Ir1 Ir 0.70519(2) 0.64585(2) 0.269761(14) 0.03088(8) Uani 1 1 d . . .
Ir2 Ir 0.79834(2) 0.52396(2) 0.260916(14) 0.03067(8) Uani 1 1 d . . .
Ir3 Ir 0.58466(2) 0.43639(2) 0.252465(14) 0.03017(8) Uani 1 1 d . . .
Sn1 Sn 0.90092(4) 0.71824(4) 0.28248(3) 0.03786(14) Uani 1 1 d . . .
Sn2 Sn 0.68326(4) 0.33949(4) 0.26324(3) 0.03574(13) Uani 1 1 d . . .
Sn3 Sn 0.50826(4) 0.55683(4) 0.25361(3) 0.03472(13) Uani 1 1 d . . .
Sn4 Sn 0.71926(5) 0.81839(4) 0.26596(3) 0.04454(15) Uani 1 1 d . . .
Sn5 Sn 0.96095(4) 0.50956(4) 0.24829(3) 0.04018(14) Uani 1 1 d . . .
Sn6 Sn 0.40836(4) 0.27699(4) 0.23883(3) 0.03955(14) Uani 1 1 d . . .
O11 O 0.7441(4) 0.7057(5) 0.4212(3) 0.0603(18) Uani 1 1 d . . .
O12 O 0.6657(5) 0.6066(4) 0.1170(3) 0.0528(16) Uani 1 1 d . . .
O21 O 0.8600(5) 0.5646(5) 0.4124(3) 0.0641(18) Uani 1 1 d . . .
O22 O 0.7523(5) 0.4668(5) 0.1081(3) 0.0637(19) Uani 1 1 d . . .
O31 O 0.6155(5) 0.4781(5) 0.4043(3) 0.0562(17) Uani 1 1 d . . .
O32 O 0.5279(5) 0.3754(5) 0.0997(3) 0.0580(17) Uani 1 1 d . . .
C11 C 0.7304(6) 0.6822(6) 0.3648(4) 0.0389(19) Uani 1 1 d . . .
C12 C 0.6801(6) 0.6212(6) 0.1742(4) 0.042(2) Uani 1 1 d . . .
C21 C 0.8360(6) 0.5508(6) 0.3549(4) 0.0402(19) Uani 1 1 d . . .
C22 C 0.7694(6) 0.4900(6) 0.1653(4) 0.041(2) Uani 1 1 d . . .
C31 C 0.6034(6) 0.4631(5) 0.3476(4) 0.0367(18) Uani 1 1 d . . .
C32 C 0.5497(6) 0.3972(6) 0.1557(4) 0.0398(19) Uani 1 1 d . . .
C41 C 1.0161(6) 0.7982(6) 0.3763(4) 0.046(2) Uani 1 1 d . . .
C42 C 0.9956(8) 0.8086(8) 0.4379(5) 0.070(3) Uani 1 1 d . . .
H42 H 0.9295 0.7811 0.4398 0.084 Uiso 1 1 calc R . .
C43 C 1.0706(9) 0.8587(8) 0.4968(5) 0.083(4) Uani 1 1 d . . .
H43 H 1.0551 0.8639 0.5379 0.100 Uiso 1 1 calc R . .
C44 C 1.1665(9) 0.9000(8) 0.4943(6) 0.084(4) Uani 1 1 d . . .
H44 H 1.2173 0.9355 0.5338 0.101 Uiso 1 1 calc R . .
C45 C 1.1896(7) 0.8900(7) 0.4339(6) 0.071(3) Uani 1 1 d . . .
H45 H 1.2559 0.9173 0.4324 0.086 Uiso 1 1 calc R . .
C46 C 1.1138(6) 0.8389(6) 0.3751(5) 0.055(2) Uani 1 1 d . . .
H46 H 1.1296 0.8322 0.3342 0.066 Uiso 1 1 calc R . .
C47 C 0.9592(7) 0.7835(7) 0.2064(5) 0.048(2) Uani 1 1 d . . .
C48 C 1.0392(8) 0.8782(8) 0.2244(5) 0.065(3) Uani 1 1 d . . .
H48 H 1.0651 0.9160 0.2690 0.078 Uiso 1 1 calc R . .
C49 C 1.0804(9) 0.9160(9) 0.1743(7) 0.092(4) Uani 1 1 d . . .
H49 H 1.1356 0.9788 0.1860 0.110 Uiso 1 1 calc R . .
C50 C 1.0407(11) 0.8621(12) 0.1085(8) 0.116(5) Uani 1 1 d . . .
H50 H 1.0686 0.8886 0.0758 0.139 Uiso 1 1 calc R . .
C51 C 0.9635(10) 0.7731(11) 0.0912(6) 0.091(4) Uani 1 1 d . . .
H51 H 0.9369 0.7375 0.0461 0.109 Uiso 1 1 calc R . .
C52 C 0.9201(8) 0.7305(9) 0.1393(5) 0.069(3) Uani 1 1 d . . .
H52 H 0.8654 0.6672 0.1262 0.083 Uiso 1 1 calc R . .
C53 C 0.6600(6) 0.2181(6) 0.1860(4) 0.044(2) Uani 1 1 d . . .
C54 C 0.6143(7) 0.1997(7) 0.1200(5) 0.055(2) Uani 1 1 d . . .
H54 H 0.5918 0.2411 0.1083 0.066 Uiso 1 1 calc R . .
C55 C 0.6011(8) 0.1219(7) 0.0712(5) 0.074(3) Uani 1 1 d . . .
H55 H 0.5679 0.1103 0.0273 0.089 Uiso 1 1 calc R . .
C56 C 0.6353(9) 0.0617(8) 0.0853(6) 0.078(3) Uani 1 1 d . . .
H56 H 0.6281 0.0104 0.0515 0.094 Uiso 1 1 calc R . .
C57 C 0.6810(9) 0.0781(8) 0.1509(6) 0.081(4) Uani 1 1 d . . .
H57 H 0.7039 0.0364 0.1616 0.098 Uiso 1 1 calc R . .
C58 C 0.6937(7) 0.1551(7) 0.2013(5) 0.059(3) Uani 1 1 d . . .
H58 H 0.7247 0.1649 0.2454 0.071 Uiso 1 1 calc R . .
C59 C 0.6956(6) 0.3009(6) 0.3557(4) 0.0389(19) Uani 1 1 d . . .
C60 C 0.7820(7) 0.3065(7) 0.3891(5) 0.061(3) Uani 1 1 d . . .
H60 H 0.8369 0.3277 0.3712 0.073 Uiso 1 1 calc R . .
C61 C 0.7885(8) 0.2811(7) 0.4491(5) 0.070(3) Uani 1 1 d . . .
H61 H 0.8476 0.2857 0.4705 0.084 Uiso 1 1 calc R . .
C62 C 0.7108(9) 0.2502(8) 0.4763(5) 0.074(3) Uani 1 1 d . . .
H62 H 0.7156 0.2334 0.5163 0.089 Uiso 1 1 calc R . .
C63 C 0.6246(8) 0.2440(7) 0.4443(5) 0.066(3) Uani 1 1 d . . .
H63 H 0.5702 0.2223 0.4627 0.079 Uiso 1 1 calc R . .
C64 C 0.6169(7) 0.2694(6) 0.3850(4) 0.052(2) Uani 1 1 d . . .
H64 H 0.5575 0.2651 0.3644 0.062 Uiso 1 1 calc R . .
C65 C 0.4229(6) 0.5693(6) 0.1700(4) 0.045(2) Uani 1 1 d . . .
C66 C 0.3666(7) 0.6128(7) 0.1807(5) 0.056(3) Uani 1 1 d . . .
H66 H 0.3657 0.6361 0.2244 0.067 Uiso 1 1 calc R . .
C67 C 0.3100(8) 0.6233(9) 0.1278(6) 0.079(3) Uani 1 1 d . . .
H67 H 0.2723 0.6533 0.1367 0.094 Uiso 1 1 calc R . .
C68 C 0.3101(9) 0.5897(9) 0.0630(5) 0.080(3) Uani 1 1 d . . .
H68 H 0.2709 0.5946 0.0276 0.096 Uiso 1 1 calc R . .
C69 C 0.3681(8) 0.5491(8) 0.0508(5) 0.073(3) Uani 1 1 d . . .
H69 H 0.3708 0.5286 0.0071 0.087 Uiso 1 1 calc R . .
C70 C 0.4235(7) 0.5382(6) 0.1036(4) 0.052(2) Uani 1 1 d . . .
H70 H 0.4620 0.5093 0.0943 0.062 Uiso 1 1 calc R . .
C71 C 0.4329(6) 0.5579(6) 0.3309(4) 0.040(2) Uani 1 1 d . . .
C72 C 0.3287(6) 0.5115(6) 0.3109(5) 0.048(2) Uani 1 1 d . . .
H72 H 0.2952 0.4876 0.2656 0.058 Uiso 1 1 calc R . .
C73 C 0.2757(7) 0.5013(8) 0.3593(5) 0.065(3) Uani 1 1 d . . .
H73 H 0.2066 0.4709 0.3458 0.078 Uiso 1 1 calc R . .
C74 C 0.3219(7) 0.5344(7) 0.4258(5) 0.061(3) Uani 1 1 d . . .
H74 H 0.2847 0.5255 0.4572 0.073 Uiso 1 1 calc R . .
C75 C 0.4238(7) 0.5811(7) 0.4463(5) 0.060(3) Uani 1 1 d . . .
H75 H 0.4562 0.6059 0.4918 0.072 Uiso 1 1 calc R . .
C76 C 0.4787(6) 0.5912(6) 0.3989(4) 0.045(2) Uani 1 1 d . . .
H76 H 0.5477 0.6211 0.4132 0.054 Uiso 1 1 calc R . .
C77 C 0.8671(8) 0.9390(7) 0.2994(7) 0.074(3) Uani 1 1 d . . .
C78 C 0.9289(9) 0.9573(8) 0.3606(7) 0.092(4) Uani 1 1 d . . .
H78 H 0.9052 0.9163 0.3877 0.111 Uiso 1 1 calc R . .
C79 C 1.0289(10) 1.0385(11) 0.3829(8) 0.118(5) Uani 1 1 d . . .
H79 H 1.0704 1.0525 0.4245 0.141 Uiso 1 1 calc R . .
C80 C 1.0613(11) 1.0962(10) 0.3387(11) 0.126(7) Uani 1 1 d . . .
H80 H 1.1255 1.1502 0.3523 0.151 Uiso 1 1 calc R . .
C81 C 1.0026(11) 1.0762(10) 0.2764(10) 0.127(6) Uani 1 1 d . . .
H81 H 1.0278 1.1128 0.2472 0.152 Uiso 1 1 calc R . .
C82 C 0.9069(9) 1.0018(9) 0.2586(8) 0.103(5) Uani 1 1 d . . .
H82 H 0.8655 0.9914 0.2179 0.124 Uiso 1 1 calc R . .
C83 C 0.6680(8) 0.8178(7) 0.1631(5) 0.060(3) Uani 1 1 d . . .
C84 C 0.5759(9) 0.8075(7) 0.1417(5) 0.074(3) Uani 1 1 d . . .
H84 H 0.5357 0.8019 0.1711 0.089 Uiso 1 1 calc R . .
C85 C 0.5425(12) 0.8051(9) 0.0761(7) 0.109(5) Uani 1 1 d . . .
H85 H 0.4795 0.7975 0.0613 0.131 Uiso 1 1 calc R . .
C86 C 0.6023(15) 0.8142(10) 0.0335(7) 0.124(7) Uani 1 1 d . . .
H86 H 0.5794 0.8129 -0.0103 0.149 Uiso 1 1 calc R . .
C87 C 0.6927(15) 0.8248(12) 0.0528(7) 0.126(7) Uani 1 1 d . . .
H87 H 0.7332 0.8319 0.0235 0.152 Uiso 1 1 calc R . .
C88 C 0.7247(11) 0.8252(9) 0.1187(6) 0.097(4) Uani 1 1 d . . .
H88 H 0.7868 0.8305 0.1326 0.117 Uiso 1 1 calc R . .
C89 C 0.6403(6) 0.8695(6) 0.3221(5) 0.050(2) Uani 1 1 d . . .
C90 C 0.6005(7) 0.8330(7) 0.3708(5) 0.065(3) Uani 1 1 d . . .
H90 H 0.6029 0.7785 0.3788 0.078 Uiso 1 1 calc R . .
C91 C 0.5557(8) 0.8743(9) 0.4094(6) 0.078(3) Uani 1 1 d . . .
H91 H 0.5268 0.8462 0.4413 0.094 Uiso 1 1 calc R . .
C92 C 0.5553(8) 0.9564(9) 0.3993(6) 0.080(4) Uani 1 1 d . . .
H92 H 0.5270 0.9853 0.4250 0.096 Uiso 1 1 calc R . .
C93 C 0.5964(9) 0.9964(9) 0.3517(6) 0.088(4) Uani 1 1 d . . .
H93 H 0.5963 1.0523 0.3447 0.105 Uiso 1 1 calc R . .
C94 C 0.6375(8) 0.9526(7) 0.3143(5) 0.069(3) Uani 1 1 d . . .
H94 H 0.6652 0.9803 0.2819 0.082 Uiso 1 1 calc R . .
C95 C 1.1025(7) 0.6399(7) 0.2623(5) 0.056(2) Uani 1 1 d . . .
C96 C 1.1182(7) 0.6975(7) 0.2184(5) 0.064(3) Uani 1 1 d . . .
H96 H 1.0645 0.6828 0.1838 0.076 Uiso 1 1 calc R . .
C97 C 1.2098(9) 0.7750(9) 0.2241(6) 0.084(4) Uani 1 1 d . . .
H97 H 1.2178 0.8121 0.1937 0.101 Uiso 1 1 calc R . .
C98 C 1.2895(9) 0.7978(9) 0.2747(7) 0.093(4) Uani 1 1 d . . .
H98 H 1.3515 0.8516 0.2794 0.112 Uiso 1 1 calc R . .
C99 C 1.2788(7) 0.7427(9) 0.3180(6) 0.084(4) Uani 1 1 d . . .
H99 H 1.3336 0.7572 0.3515 0.101 Uiso 1 1 calc R . .
C100 C 1.1852(8) 0.6641(8) 0.3122(5) 0.071(3) Uani 1 1 d . . .
H100 H 1.1781 0.6270 0.3425 0.085 Uiso 1 1 calc R . .
C101 C 0.9412(7) 0.4249(7) 0.1473(4) 0.052(2) Uani 1 1 d . . .
C102 C 1.0062(10) 0.4658(9) 0.1107(6) 0.096(4) Uani 1 1 d . . .
H102 H 1.0602 0.5291 0.1293 0.115 Uiso 1 1 calc R . .
C103 C 0.9924(13) 0.4133(11) 0.0452(7) 0.110(5) Uani 1 1 d . . .
H103 H 1.0384 0.4407 0.0210 0.132 Uiso 1 1 calc R . .
C104 C 0.9131(11) 0.3239(12) 0.0179(6) 0.102(5) Uani 1 1 d . . .
H104 H 0.9011 0.2904 -0.0265 0.122 Uiso 1 1 calc R . .
C105 C 0.8525(10) 0.2836(12) 0.0534(7) 0.140(7) Uani 1 1 d . . .
H105 H 0.7996 0.2197 0.0349 0.168 Uiso 1 1 calc R . .
C106 C 0.8654(9) 0.3339(10) 0.1177(6) 0.101(5) Uani 1 1 d . . .
H106 H 0.8198 0.3035 0.1413 0.122 Uiso 1 1 calc R . .
C107 C 0.9941(6) 0.4413(6) 0.3205(4) 0.042(2) Uani 1 1 d . . .
C108 C 0.9798(7) 0.3484(7) 0.3015(5) 0.060(3) Uani 1 1 d . . .
H108 H 0.9538 0.3132 0.2563 0.072 Uiso 1 1 calc R . .
C109 C 1.0032(8) 0.3047(9) 0.3480(7) 0.078(3) Uani 1 1 d . . .
H109 H 0.9933 0.2413 0.3346 0.094 Uiso 1 1 calc R . .
C110 C 1.0422(9) 0.3598(10) 0.4158(6) 0.080(4) Uani 1 1 d . . .
H110 H 1.0584 0.3323 0.4478 0.096 Uiso 1 1 calc R . .
C111 C 1.0566(7) 0.4514(9) 0.4354(5) 0.064(3) Uani 1 1 d . . .
H111 H 1.0829 0.4870 0.4805 0.077 Uiso 1 1 calc R . .
C112 C 1.0325(6) 0.4923(7) 0.3888(4) 0.050(2) Uani 1 1 d . . .
H112 H 1.0419 0.5555 0.4028 0.060 Uiso 1 1 calc R . .
C113 C 0.2844(6) 0.2867(7) 0.1873(5) 0.054(2) Uani 1 1 d . . .
C114 C 0.2046(8) 0.2666(9) 0.2157(6) 0.090(4) Uani 1 1 d . . .
H114 H 0.2044 0.2473 0.2549 0.107 Uiso 1 1 calc R . .
C115 C 0.1248(10) 0.2755(12) 0.1854(8) 0.119(5) Uani 1 1 d . . .
H115 H 0.0695 0.2585 0.2027 0.142 Uiso 1 1 calc R . .
C116 C 0.1285(11) 0.3097(12) 0.1295(9) 0.124(6) Uani 1 1 d . . .
H116 H 0.0771 0.3195 0.1110 0.148 Uiso 1 1 calc R . .
C117 C 0.2051(10) 0.3292(10) 0.1012(8) 0.112(5) Uani 1 1 d . . .
H117 H 0.2056 0.3500 0.0626 0.134 Uiso 1 1 calc R . .
C118 C 0.2836(8) 0.3177(9) 0.1306(6) 0.083(4) Uani 1 1 d . . .
H118 H 0.3367 0.3313 0.1113 0.099 Uiso 1 1 calc R . .
C119 C 0.3712(6) 0.2483(6) 0.3306(4) 0.046(2) Uani 1 1 d . . .
C120 C 0.3454(7) 0.1587(7) 0.3409(5) 0.062(3) Uani 1 1 d . . .
H120 H 0.3464 0.1110 0.3086 0.075 Uiso 1 1 calc R . .
C121 C 0.3176(9) 0.1366(8) 0.3982(6) 0.084(4) Uani 1 1 d . . .
H121 H 0.3016 0.0756 0.4049 0.100 Uiso 1 1 calc R . .
C122 C 0.3143(8) 0.2076(9) 0.4453(5) 0.074(3) Uani 1 1 d . . .
H122 H 0.2958 0.1943 0.4840 0.088 Uiso 1 1 calc R . .
C123 C 0.3376(7) 0.2953(8) 0.4353(5) 0.066(3) Uani 1 1 d . . .
H123 H 0.3346 0.3423 0.4669 0.079 Uiso 1 1 calc R . .
C124 C 0.3662(6) 0.3161(7) 0.3783(4) 0.051(2) Uani 1 1 d . . .
H124 H 0.3824 0.3774 0.3722 0.061 Uiso 1 1 calc R . .
C125 C 0.3882(7) 0.1381(6) 0.1817(4) 0.051(2) Uani 1 1 d . . .
C126 C 0.4342(7) 0.0905(7) 0.2067(5) 0.058(3) Uani 1 1 d . . .
H126 H 0.4786 0.1203 0.2491 0.069 Uiso 1 1 calc R . .
C127 C 0.4164(8) 0.0002(8) 0.1707(6) 0.073(3) Uani 1 1 d . . .
H127 H 0.4490 -0.0302 0.1883 0.088 Uiso 1 1 calc R . .
C128 C 0.3505(10) -0.0441(8) 0.1089(6) 0.086(4) Uani 1 1 d . . .
H128 H 0.3373 -0.1057 0.0848 0.103 Uiso 1 1 calc R . .
C129 C 0.3034(9) 0.0002(9) 0.0816(6) 0.086(4) Uani 1 1 d . . .
H129 H 0.2590 -0.0306 0.0391 0.104 Uiso 1 1 calc R . .
C130 C 0.3227(7) 0.0922(7) 0.1182(5) 0.061(3) Uani 1 1 d . . .
H130 H 0.2912 0.1231 0.0999 0.073 Uiso 1 1 calc R . .
O1 O 0.110(2) 0.015(2) 0.0043(17) 0.195(11) Uiso 0.50 1 d P . .
C1 C 0.0642(18) 0.0626(16) 0.0318(12) 0.210(10) Uiso 1 1 d . . .
H1A H 0.0670 0.1048 0.0033 0.252 Uiso 1 1 calc R . .
H1B H 0.1132 0.1065 0.0737 0.252 Uiso 1 1 calc R . .
C2 C -0.034(3) 0.037(3) 0.0499(17) 0.340(19) Uiso 1 1 d . . .
H2A H -0.0412 -0.0007 0.0821 0.408 Uiso 1 1 calc R . .
H2B H -0.0328 0.0972 0.0706 0.408 Uiso 1 1 calc R . .

loop_
_atom_site_aniso_label
_atom_site_aniso_U_11
_atom_site_aniso_U_22
_atom_site_aniso_U_33
_atom_site_aniso_U_23
_atom_site_aniso_U_13
_atom_site_aniso_U_12
Ir1 0.03445(17) 0.03151(17) 0.03066(17) 0.00966(13) 0.01124(13) 0.01848(14)
Ir2 0.03252(17) 0.03348(18) 0.02891(17) 0.00829(13) 0.00789(13) 0.01896(14)
Ir3 0.03197(17) 0.03193(17) 0.02848(16) 0.00849(13) 0.00858(13) 0.01719(14)
Sn1 0.0356(3) 0.0378(3) 0.0385(3) 0.0117(3) 0.0123(3) 0.0159(3)
Sn2 0.0422(3) 0.0343(3) 0.0372(3) 0.0116(2) 0.0124(3) 0.0230(3)
Sn3 0.0361(3) 0.0428(3) 0.0328(3) 0.0123(2) 0.0116(2) 0.0243(3)
Sn4 0.0549(4) 0.0385(3) 0.0493(4) 0.0164(3) 0.0181(3) 0.0278(3)
Sn5 0.0386(3) 0.0496(4) 0.0392(3) 0.0118(3) 0.0118(3) 0.0273(3)
Sn6 0.0362(3) 0.0382(3) 0.0391(3) 0.0105(3) 0.0110(3) 0.0141(3)
O11 0.053(4) 0.081(5) 0.040(4) 0.003(3) 0.011(3) 0.033(4)
O12 0.066(4) 0.058(4) 0.040(4) 0.018(3) 0.015(3) 0.034(3)
O21 0.083(5) 0.072(5) 0.035(4) 0.015(3) 0.010(3) 0.038(4)
O22 0.078(5) 0.096(5) 0.028(3) 0.007(3) 0.012(3) 0.056(4)
O31 0.077(5) 0.065(4) 0.032(3) 0.015(3) 0.018(3) 0.039(4)
O32 0.070(4) 0.068(5) 0.031(3) 0.002(3) 0.005(3) 0.037(4)
C11 0.034(4) 0.042(5) 0.039(5) 0.007(4) 0.008(4) 0.019(4)
C12 0.041(5) 0.049(5) 0.044(5) 0.013(4) 0.016(4) 0.027(4)
C21 0.045(5) 0.032(5) 0.036(5) 0.004(4) 0.005(4) 0.017(4)
C22 0.050(5) 0.040(5) 0.037(5) 0.009(4) 0.012(4) 0.026(4)
C31 0.044(5) 0.030(4) 0.043(5) 0.014(4) 0.013(4) 0.022(4)
C32 0.036(5) 0.040(5) 0.043(5) 0.006(4) 0.005(4) 0.022(4)
C41 0.041(5) 0.041(5) 0.044(5) 0.006(4) 0.003(4) 0.016(4)
C42 0.054(6) 0.079(8) 0.052(6) 0.005(5) 0.006(5) 0.021(6)
C43 0.078(8) 0.082(8) 0.052(7) 0.002(6) 0.004(6) 0.020(7)
C44 0.076(8) 0.050(7) 0.078(9) -0.001(6) -0.025(7) 0.013(6)
C45 0.046(6) 0.058(7) 0.094(9) 0.021(6) -0.001(6) 0.018(5)
C46 0.041(5) 0.052(6) 0.069(7) 0.012(5) 0.010(5) 0.022(5)
C47 0.055(6) 0.061(6) 0.056(6) 0.036(5) 0.029(5) 0.040(5)
C48 0.076(7) 0.062(7) 0.079(7) 0.036(6) 0.033(6) 0.042(6)
C49 0.079(8) 0.073(9) 0.118(11) 0.057(8) 0.042(8) 0.019(7)
C50 0.116(12) 0.139(15) 0.099(12) 0.073(11) 0.058(10) 0.046(11)
C51 0.088(9) 0.137(13) 0.066(8) 0.044(8) 0.035(7) 0.061(9)
C52 0.059(6) 0.098(9) 0.064(7) 0.039(6) 0.030(6) 0.040(6)
C53 0.053(5) 0.036(5) 0.047(5) 0.012(4) 0.019(4) 0.024(4)
C54 0.061(6) 0.052(6) 0.053(6) 0.007(5) 0.006(5) 0.033(5)
C55 0.099(9) 0.050(7) 0.063(7) 0.006(5) 0.019(6) 0.031(6)
C56 0.115(10) 0.053(7) 0.063(7) 0.008(6) 0.037(7) 0.038(7)
C57 0.124(10) 0.057(7) 0.109(10) 0.038(7) 0.061(9) 0.067(7)
C58 0.079(7) 0.058(6) 0.053(6) 0.019(5) 0.026(5) 0.040(6)
C59 0.047(5) 0.033(5) 0.046(5) 0.016(4) 0.014(4) 0.025(4)
C60 0.053(6) 0.071(7) 0.072(7) 0.039(6) 0.018(5) 0.034(5)
C61 0.060(7) 0.067(7) 0.074(7) 0.029(6) -0.002(6) 0.027(6)
C62 0.116(10) 0.080(8) 0.045(6) 0.032(6) 0.021(7) 0.058(8)
C63 0.092(8) 0.078(8) 0.063(7) 0.039(6) 0.043(6) 0.055(7)
C64 0.059(6) 0.056(6) 0.059(6) 0.026(5) 0.025(5) 0.036(5)
C65 0.048(5) 0.061(6) 0.035(5) 0.014(4) 0.010(4) 0.033(5)
C66 0.064(6) 0.085(7) 0.048(6) 0.031(5) 0.025(5) 0.053(6)
C67 0.086(8) 0.109(10) 0.088(9) 0.043(7) 0.028(7) 0.079(8)
C68 0.093(9) 0.118(10) 0.053(7) 0.039(7) 0.016(6) 0.068(8)
C69 0.083(8) 0.109(9) 0.043(6) 0.036(6) 0.020(6) 0.055(7)
C70 0.063(6) 0.057(6) 0.046(5) 0.017(4) 0.012(5) 0.039(5)
C71 0.045(5) 0.043(5) 0.045(5) 0.013(4) 0.017(4) 0.030(4)
C72 0.045(5) 0.049(6) 0.053(6) 0.019(4) 0.017(4) 0.023(4)
C73 0.049(6) 0.089(8) 0.064(7) 0.026(6) 0.020(5) 0.036(6)
C74 0.059(6) 0.079(7) 0.059(7) 0.023(5) 0.036(5) 0.038(6)
C75 0.068(7) 0.067(7) 0.040(5) 0.013(5) 0.015(5) 0.031(6)
C76 0.035(5) 0.045(5) 0.054(6) 0.014(4) 0.023(4) 0.017(4)
C77 0.052(6) 0.049(7) 0.117(10) 0.014(6) 0.015(7) 0.027(5)
C78 0.067(8) 0.050(7) 0.127(11) -0.016(7) 0.011(8) 0.022(6)
C79 0.082(10) 0.086(11) 0.156(15) -0.018(10) 0.000(10) 0.046(9)
C80 0.074(10) 0.048(8) 0.23(2) 0.034(11) 0.021(12) 0.018(8)
C81 0.084(11) 0.077(10) 0.24(2) 0.065(12) 0.053(12) 0.044(9)
C82 0.066(8) 0.071(9) 0.183(15) 0.067(9) 0.062(9) 0.021(7)
C83 0.090(8) 0.044(6) 0.058(6) 0.027(5) 0.025(6) 0.037(6)
C84 0.097(9) 0.058(7) 0.058(7) 0.022(5) -0.006(6) 0.037(7)
C85 0.131(13) 0.069(9) 0.092(10) 0.035(8) -0.012(10) 0.030(9)
C86 0.22(2) 0.070(9) 0.059(9) 0.012(7) 0.012(12) 0.063(13)
C87 0.23(2) 0.146(15) 0.074(11) 0.068(10) 0.079(13) 0.129(17)
C88 0.168(13) 0.107(10) 0.086(9) 0.061(8) 0.068(9) 0.103(10)
C89 0.050(5) 0.041(5) 0.058(6) 0.014(4) 0.013(5) 0.021(4)
C90 0.062(6) 0.059(7) 0.083(8) 0.024(6) 0.026(6) 0.034(6)
C91 0.082(8) 0.082(9) 0.078(8) 0.028(7) 0.041(7) 0.039(7)
C92 0.061(7) 0.081(9) 0.088(9) -0.014(7) 0.008(6) 0.044(7)
C93 0.114(10) 0.083(9) 0.093(9) 0.016(7) 0.028(8) 0.074(8)
C94 0.103(9) 0.055(6) 0.070(7) 0.018(5) 0.037(6) 0.052(6)
C95 0.059(6) 0.078(7) 0.053(6) 0.020(5) 0.017(5) 0.051(6)
C96 0.050(6) 0.068(7) 0.088(8) 0.023(6) 0.029(6) 0.037(6)
C97 0.086(9) 0.085(9) 0.100(10) 0.038(7) 0.062(8) 0.042(8)
C98 0.058(8) 0.064(8) 0.132(12) 0.023(8) 0.050(8) 0.005(6)
C99 0.033(6) 0.081(9) 0.103(10) 0.016(7) 0.003(6) 0.007(6)
C100 0.071(7) 0.069(7) 0.078(8) 0.020(6) 0.019(6) 0.039(6)
C101 0.057(6) 0.076(7) 0.048(5) 0.019(5) 0.025(5) 0.048(6)
C102 0.143(12) 0.073(8) 0.087(9) 0.024(7) 0.069(9) 0.056(8)
C103 0.176(16) 0.118(12) 0.083(10) 0.043(9) 0.087(11) 0.090(12)
C104 0.114(12) 0.124(13) 0.060(8) -0.011(8) 0.009(8) 0.072(10)
C105 0.068(9) 0.159(15) 0.100(11) -0.057(10) 0.031(8) 0.012(9)
C106 0.068(8) 0.104(10) 0.083(9) -0.014(7) 0.044(7) 0.011(7)
C107 0.040(5) 0.060(6) 0.044(5) 0.022(4) 0.019(4) 0.034(4)
C108 0.064(6) 0.065(7) 0.063(6) 0.015(5) 0.017(5) 0.043(6)
C109 0.090(9) 0.075(8) 0.111(10) 0.044(8) 0.043(8) 0.063(7)
C110 0.089(9) 0.117(11) 0.085(9) 0.064(8) 0.037(7) 0.075(9)
C111 0.053(6) 0.095(9) 0.053(6) 0.032(6) 0.017(5) 0.039(6)
C112 0.041(5) 0.066(6) 0.046(5) 0.011(5) 0.006(4) 0.032(5)
C113 0.036(5) 0.055(6) 0.056(6) 0.003(5) 0.000(4) 0.017(4)
C114 0.048(7) 0.120(11) 0.093(9) 0.027(8) 0.027(6) 0.034(7)
C115 0.074(9) 0.193(17) 0.112(12) 0.038(12) 0.026(9) 0.087(11)
C116 0.075(10) 0.133(14) 0.168(17) 0.037(12) -0.011(11) 0.069(10)
C117 0.074(9) 0.120(12) 0.133(13) 0.056(10) -0.016(9) 0.046(9)
C118 0.058(7) 0.104(10) 0.085(8) 0.048(7) 0.004(6) 0.035(7)
C119 0.035(5) 0.046(5) 0.048(5) 0.013(4) 0.012(4) 0.014(4)
C120 0.077(7) 0.050(6) 0.069(7) 0.023(5) 0.039(6) 0.030(5)
C121 0.103(9) 0.064(8) 0.092(9) 0.046(7) 0.045(8) 0.034(7)
C122 0.082(8) 0.083(9) 0.050(6) 0.030(6) 0.029(6) 0.028(7)
C123 0.072(7) 0.062(7) 0.059(7) 0.013(5) 0.028(6) 0.028(6)
C124 0.050(5) 0.049(6) 0.046(5) 0.011(4) 0.018(4) 0.018(5)
C125 0.050(5) 0.037(5) 0.052(6) 0.004(4) 0.018(5) 0.011(4)
C126 0.069(7) 0.047(6) 0.058(6) 0.017(5) 0.029(5) 0.025(5)
C127 0.082(8) 0.057(7) 0.099(9) 0.030(7) 0.051(7) 0.038(6)
C128 0.097(10) 0.049(7) 0.083(9) -0.007(6) 0.037(8) 0.018(7)
C129 0.079(8) 0.079(9) 0.066(8) -0.010(7) 0.011(6) 0.024(7)
C130 0.065(6) 0.058(6) 0.046(6) 0.005(5) 0.015(5) 0.024(5)

loop_
_atom_type_symbol
_atom_type_description
_atom_type_scat_dispersion_real
_atom_type_scat_dispersion_imag
_atom_type_scat_source
C C 0.0033 0.0016 'International Tables Vol C Tables 4.2.6.8 and 6.1.1.4'
H H 0.0000 0.0000 'International Tables Vol C Tables 4.2.6.8 and 6.1.1.4'
O O 0.0106 0.0060 'International Tables Vol C Tables 4.2.6.8 and 6.1.1.4'
Sn Sn -0.6537 1.4246 'International Tables Vol C Tables 4.2.6.8 and 6.1.1.4'
Ir Ir -1.4442 7.9887 'International Tables Vol C Tables 4.2.6.8 and 6.1.1.4'

loop_
_geom_angle_atom_site_label_1
_geom_angle_atom_site_label_2
_geom_angle_atom_site_label_3
_geom_angle
_geom_angle_site_symmetry_1
_geom_angle_site_symmetry_3
_geom_angle_publ_flag
C11 Ir1 C12 174.4(3) . . ?
C11 Ir1 Sn3 92.0(2) . . ?
C12 Ir1 Sn3 88.0(2) . . ?
C11 Ir1 Sn4 91.0(2) . . ?
C12 Ir1 Sn4 83.5(2) . . ?
Sn3 Ir1 Sn4 93.37(2) . . ?
C11 Ir1 Sn1 89.6(2) . . ?
C12 Ir1 Sn1 90.9(2) . . ?
Sn3 Ir1 Sn1 174.58(2) . . ?
Sn4 Ir1 Sn1 91.78(2) . . ?
C11 Ir1 Ir3 95.0(2) . . ?
C12 Ir1 Ir3 89.7(3) . . ?
Sn3 Ir1 Ir3 57.336(16) . . ?
Sn4 Ir1 Ir3 150.22(2) . . ?
Sn1 Ir1 Ir3 117.362(19) . . ?
C11 Ir1 Ir2 96.7(2) . . ?
C12 Ir1 Ir2 88.2(2) . . ?
Sn3 Ir1 Ir2 117.83(3) . . ?
Sn4 Ir1 Ir2 147.42(2) . . ?
Sn1 Ir1 Ir2 56.81(3) . . ?
Ir3 Ir1 Ir2 60.61(3) . . ?
C21 Ir2 C22 173.5(3) . . ?
C21 Ir2 Sn1 85.8(2) . . ?
C22 Ir2 Sn1 96.7(2) . . ?
C21 Ir2 Sn2 84.4(2) . . ?
C22 Ir2 Sn2 93.8(2) . . ?
Sn1 Ir2 Sn2 167.41(2) . . ?
C21 Ir2 Sn5 91.9(2) . . ?
C22 Ir2 Sn5 82.1(2) . . ?
Sn1 Ir2 Sn5 90.97(3) . . ?
Sn2 Ir2 Sn5 97.26(3) . . ?
C21 Ir2 Ir1 92.2(2) . . ?
C22 Ir2 Ir1 94.3(2) . . ?
Sn1 Ir2 Ir1 57.27(3) . . ?
Sn2 Ir2 Ir1 115.18(3) . . ?
Sn5 Ir2 Ir1 147.54(2) . . ?
C21 Ir2 Ir3 94.1(2) . . ?
C22 Ir2 Ir3 90.1(2) . . ?
Sn1 Ir2 Ir3 116.850(18) . . ?
Sn2 Ir2 Ir3 56.154(16) . . ?
Sn5 Ir2 Ir3 151.88(2) . . ?
Ir1 Ir2 Ir3 59.64(2) . . ?
C31 Ir3 C32 173.1(3) . . ?
C31 Ir3 Sn2 87.3(2) . . ?
C32 Ir3 Sn2 94.0(2) . . ?
C31 Ir3 Sn3 88.5(2) . . ?
C32 Ir3 Sn3 91.0(2) . . ?
Sn2 Ir3 Sn3 171.83(2) . . ?
C31 Ir3 Sn6 88.0(2) . . ?
C32 Ir3 Sn6 85.1(2) . . ?
Sn2 Ir3 Sn6 92.90(4) . . ?
Sn3 Ir3 Sn6 93.94(4) . . ?
C31 Ir3 Ir1 89.2(2) . . ?
C32 Ir3 Ir1 96.3(2) . . ?
Sn2 Ir3 Ir1 116.01(3) . . ?
Sn3 Ir3 Ir1 56.92(3) . . ?
Sn6 Ir3 Ir1 150.790(19) . . ?
C31 Ir3 Ir2 94.2(2) . . ?
C32 Ir3 Ir2 92.2(2) . . ?
Sn2 Ir3 Ir2 56.88(3) . . ?
Sn3 Ir3 Ir2 116.55(3) . . ?
Sn6 Ir3 Ir2 149.46(2) . . ?
Ir1 Ir3 Ir2 59.746(13) . . ?
C47 Sn1 C41 107.7(4) . . ?
C47 Sn1 Ir2 122.0(3) . . ?
C41 Sn1 Ir2 115.1(2) . . ?
C47 Sn1 Ir1 116.7(2) . . ?
C41 Sn1 Ir1 125.1(2) . . ?
Ir2 Sn1 Ir1 65.919(18) . . ?
C53 Sn2 C59 106.6(3) . . ?
C53 Sn2 Ir3 124.1(2) . . ?
C59 Sn2 Ir3 114.8(2) . . ?
C53 Sn2 Ir2 120.7(2) . . ?
C59 Sn2 Ir2 119.9(2) . . ?
Ir3 Sn2 Ir2 66.96(3) . . ?
C71 Sn3 C65 105.2(3) . . ?
C71 Sn3 Ir1 126.5(2) . . ?
C65 Sn3 Ir1 116.3(2) . . ?
C71 Sn3 Ir3 112.9(2) . . ?
C65 Sn3 Ir3 127.8(2) . . ?
Ir1 Sn3 Ir3 65.75(3) . . ?
C77 Sn4 C89 103.0(4) . . ?
C77 Sn4 C83 103.7(4) . . ?
C89 Sn4 C83 104.9(4) . . ?
C77 Sn4 Ir1 114.2(3) . . ?
C89 Sn4 Ir1 118.3(2) . . ?
C83 Sn4 Ir1 111.3(2) . . ?
C107 Sn5 C95 103.5(3) . . ?
C107 Sn5 C101 109.3(3) . . ?
C95 Sn5 C101 100.7(4) . . ?
C107 Sn5 Ir2 109.6(2) . . ?
C95 Sn5 Ir2 120.6(2) . . ?
C101 Sn5 Ir2 112.3(2) . . ?
C119 Sn6 C113 103.4(3) . . ?
C119 Sn6 C125 103.6(3) . . ?
C113 Sn6 C125 104.3(4) . . ?
C119 Sn6 Ir3 116.3(2) . . ?
C113 Sn6 Ir3 112.1(3) . . ?
C125 Sn6 Ir3 115.5(2) . . ?
O11 C11 Ir1 177.8(8) . . ?
O12 C12 Ir1 179.6(7) . . ?
O21 C21 Ir2 177.6(7) . . ?
O22 C22 Ir2 177.7(7) . . ?
O31 C31 Ir3 178.7(7) . . ?
O32 C32 Ir3 178.4(7) . . ?
C46 C41 C42 117.8(9) . . ?
C46 C41 Sn1 119.1(7) . . ?
C42 C41 Sn1 123.1(7) . . ?
C41 C42 C43 121.7(10) . . ?
C44 C43 C42 119.5(11) . . ?
C43 C44 C45 120.4(10) . . ?
C44 C45 C46 119.7(10) . . ?
C41 C46 C45 121.0(10) . . ?
C48 C47 C52 119.2(9) . . ?
C48 C47 Sn1 120.0(7) . . ?
C52 C47 Sn1 120.8(7) . . ?
C47 C48 C49 118.7(11) . . ?
C50 C49 C48 120.9(12) . . ?
C51 C50 C49 120.3(12) . . ?
C50 C51 C52 121.4(13) . . ?
C47 C52 C51 119.4(11) . . ?
C54 C53 C58 117.5(8) . . ?
C54 C53 Sn2 122.5(6) . . ?
C58 C53 Sn2 120.0(7) . . ?
C55 C54 C53 121.4(9) . . ?
C56 C55 C54 121.6(11) . . ?
C55 C56 C57 118.2(10) . . ?
C56 C57 C58 121.3(10) . . ?
C57 C58 C53 119.9(9) . . ?
C64 C59 C60 116.5(8) . . ?
C64 C59 Sn2 121.3(6) . . ?
C60 C59 Sn2 122.2(6) . . ?
C59 C60 C61 121.3(9) . . ?
C62 C61 C60 121.0(10) . . ?
C61 C62 C63 118.8(9) . . ?
C62 C63 C64 121.0(10) . . ?
C59 C64 C63 121.3(9) . . ?
C66 C65 C70 116.5(8) . . ?
C66 C65 Sn3 119.7(6) . . ?
C70 C65 Sn3 123.7(6) . . ?
C65 C66 C67 121.9(9) . . ?
C68 C67 C66 120.2(10) . . ?
C69 C68 C67 119.3(10) . . ?
C68 C69 C70 120.2(10) . . ?
C69 C70 C65 121.9(9) . . ?
C76 C71 C72 117.8(7) . . ?
C76 C71 Sn3 124.6(6) . . ?
C72 C71 Sn3 117.2(6) . . ?
C73 C72 C71 119.5(8) . . ?
C74 C73 C72 121.9(9) . . ?
C73 C74 C75 119.5(9) . . ?
C74 C75 C76 119.8(9) . . ?
C71 C76 C75 121.5(8) . . ?
C78 C77 C82 117.8(11) . . ?
C78 C77 Sn4 121.2(9) . . ?
C82 C77 Sn4 121.0(9) . . ?
C77 C78 C79 121.1(14) . . ?
C80 C79 C78 116.7(15) . . ?
C81 C80 C79 122.9(15) . . ?
C82 C81 C80 118.4(16) . . ?
C81 C82 C77 122.8(15) . . ?
C88 C83 C84 118.5(11) . . ?
C88 C83 Sn4 121.7(9) . . ?
C84 C83 Sn4 119.7(8) . . ?
C83 C84 C85 119.9(13) . . ?
C86 C85 C84 119.7(16) . . ?
C87 C86 C85 121.9(16) . . ?
C86 C87 C88 117.8(16) . . ?
C83 C88 C87 122.2(14) . . ?
C90 C89 C94 115.9(9) . . ?
C90 C89 Sn4 125.1(7) . . ?
C94 C89 Sn4 118.7(7) . . ?
C89 C90 C91 122.5(10) . . ?
C92 C91 C90 118.8(10) . . ?
C93 C92 C91 120.4(11) . . ?
C92 C93 C94 118.9(11) . . ?
C93 C94 C89 123.6(11) . . ?
C100 C95 C96 116.5(10) . . ?
C100 C95 Sn5 120.9(8) . . ?
C96 C95 Sn5 122.3(7) . . ?
C97 C96 C95 122.2(11) . . ?
C96 C97 C98 119.8(11) . . ?
C99 C98 C97 120.4(11) . . ?
C98 C99 C100 119.6(11) . . ?
C95 C100 C99 121.5(11) . . ?
C106 C101 C102 116.6(10) . . ?
C106 C101 Sn5 123.2(7) . . ?
C102 C101 Sn5 120.2(8) . . ?
C101 C102 C103 120.6(12) . . ?
C104 C103 C102 119.5(13) . . ?
C105 C104 C103 119.9(12) . . ?
C104 C105 C106 121.1(14) . . ?
C101 C106 C105 122.1(11) . . ?
C108 C107 C112 117.9(8) . . ?
C108 C107 Sn5 121.7(7) . . ?
C112 C107 Sn5 120.5(6) . . ?
C107 C108 C109 121.8(10) . . ?
C108 C109 C110 117.7(10) . . ?
C111 C110 C109 121.2(10) . . ?
C110 C111 C112 119.9(10) . . ?
C111 C112 C107 121.5(9) . . ?
C118 C113 C114 118.5(10) . . ?
C118 C113 Sn6 123.2(7) . . ?
C114 C113 Sn6 118.1(8) . . ?
C113 C114 C115 119.9(12) . . ?
C116 C115 C114 119.5(13) . . ?
C117 C116 C115 121.3(13) . . ?
C116 C117 C118 119.0(14) . . ?
C113 C118 C117 121.6(12) . . ?
C120 C119 C124 117.6(8) . . ?
C120 C119 Sn6 120.4(7) . . ?
C124 C119 Sn6 121.9(7) . . ?
C119 C120 C121 121.9(10) . . ?
C122 C121 C120 118.5(10) . . ?
C123 C122 C121 120.3(10) . . ?
C122 C123 C124 120.3(10) . . ?
C119 C124 C123 121.4(9) . . ?
C126 C125 C130 117.9(9) . . ?
C126 C125 Sn6 123.1(7) . . ?
C130 C125 Sn6 119.0(7) . . ?
C125 C126 C127 121.9(10) . . ?
C128 C127 C126 119.1(11) . . ?
C127 C128 C129 121.3(11) . . ?
C128 C129 C130 119.1(11) . . ?
C125 C130 C129 120.6(10) . . ?
C2 O1 C1 92(3) 2 . ?
O1 C1 C2 138(3) . . ?
O1 C1 C2 43.1(17) . 2 ?
C2 C1 C2 107(2) . 2 ?
O1 C2 C1 111(3) 2 . ?
O1 C2 C1 45.0(18) 2 2 ?
C1 C2 C1 73(2) . 2 ?

loop_
_geom_bond_atom_site_label_1
_geom_bond_atom_site_label_2
_geom_bond_distance
_geom_bond_site_symmetry_2
_geom_bond_publ_flag
Ir1 C11 1.900(8) . ?
Ir1 C12 1.918(9) . ?
Ir1 Sn3 2.6685(11) . ?
Ir1 Sn4 2.6729(12) . ?
Ir1 Sn1 2.6786(12) . ?
Ir1 Ir3 2.9038(11) . ?
Ir1 Ir2 2.9070(8) . ?
Ir2 C21 1.883(8) . ?
Ir2 C22 1.909(8) . ?
Ir2 Sn1 2.6646(11) . ?
Ir2 Sn2 2.6689(10) . ?
Ir2 Sn5 2.6981(11) . ?
Ir2 Ir3 2.9323(11) . ?
Ir3 C31 1.914(8) . ?
Ir3 C32 1.929(9) . ?
Ir3 Sn2 2.6465(9) . ?
Ir3 Sn3 2.6812(9) . ?
Ir3 Sn6 2.6888(10) . ?
Sn1 C47 2.152(8) . ?
Sn1 C41 2.168(8) . ?
Sn2 C53 2.133(8) . ?
Sn2 C59 2.148(8) . ?
Sn3 C71 2.141(8) . ?
Sn3 C65 2.142(8) . ?
Sn4 C77 2.121(11) . ?
Sn4 C89 2.137(9) . ?
Sn4 C83 2.189(10) . ?
Sn5 C107 2.152(8) . ?
Sn5 C95 2.164(10) . ?
Sn5 C101 2.190(9) . ?
Sn6 C119 2.160(8) . ?
Sn6 C113 2.160(9) . ?
Sn6 C125 2.173(9) . ?
O11 C11 1.132(9) . ?
O12 C12 1.147(9) . ?
O21 C21 1.159(9) . ?
O22 C22 1.143(9) . ?
O31 C31 1.141(9) . ?
O32 C32 1.115(9) . ?
C41 C46 1.365(11) . ?
C41 C42 1.375(12) . ?
C42 C43 1.379(13) . ?
C43 C44 1.347(15) . ?
C44 C45 1.369(15) . ?
C45 C46 1.384(13) . ?
C47 C48 1.382(13) . ?
C47 C52 1.383(13) . ?
C48 C49 1.400(14) . ?
C49 C50 1.365(17) . ?
C50 C51 1.311(17) . ?
C51 C52 1.404(13) . ?
C53 C54 1.373(11) . ?
C53 C58 1.391(12) . ?
C54 C55 1.369(12) . ?
C55 C56 1.348(14) . ?
C56 C57 1.374(14) . ?
C57 C58 1.382(13) . ?
C59 C64 1.383(11) . ?
C59 C60 1.383(11) . ?
C60 C61 1.395(12) . ?
C61 C62 1.342(14) . ?
C62 C63 1.366(14) . ?
C63 C64 1.384(12) . ?
C65 C66 1.365(11) . ?
C65 C70 1.395(11) . ?
C66 C67 1.400(12) . ?
C67 C68 1.369(14) . ?
C68 C69 1.359(14) . ?
C69 C70 1.390(12) . ?
C71 C76 1.383(11) . ?
C71 C72 1.400(11) . ?
C72 C73 1.388(12) . ?
C73 C74 1.355(12) . ?
C74 C75 1.368(13) . ?
C75 C76 1.390(11) . ?
C77 C78 1.382(16) . ?
C77 C82 1.422(15) . ?
C78 C79 1.432(16) . ?
C79 C80 1.41(2) . ?
C80 C81 1.37(2) . ?
C81 C82 1.354(16) . ?
C83 C88 1.361(14) . ?
C83 C84 1.365(14) . ?
C84 C85 1.388(15) . ?
C85 C86 1.37(2) . ?
C86 C87 1.33(2) . ?
C87 C88 1.399(17) . ?
C89 C90 1.356(12) . ?
C89 C94 1.383(12) . ?
C90 C91 1.405(13) . ?
C91 C92 1.366(15) . ?
C92 C93 1.364(15) . ?
C93 C94 1.368(13) . ?
C95 C100 1.385(13) . ?
C95 C96 1.385(13) . ?
C96 C97 1.367(14) . ?
C97 C98 1.368(16) . ?
C98 C99 1.352(16) . ?
C99 C100 1.393(13) . ?
C101 C106 1.334(14) . ?
C101 C102 1.361(13) . ?
C102 C103 1.403(15) . ?
C103 C104 1.332(17) . ?
C104 C105 1.300(17) . ?
C105 C106 1.372(15) . ?
C107 C108 1.363(12) . ?
C107 C112 1.399(11) . ?
C108 C109 1.396(13) . ?
C109 C110 1.404(15) . ?
C110 C111 1.344(15) . ?
C111 C112 1.368(12) . ?
C113 C118 1.370(13) . ?
C113 C114 1.391(13) . ?
C114 C115 1.392(16) . ?
C115 C116 1.378(18) . ?
C116 C117 1.348(19) . ?
C117 C118 1.394(14) . ?
C119 C120 1.365(12) . ?
C119 C124 1.372(11) . ?
C120 C121 1.389(13) . ?
C121 C122 1.385(14) . ?
C122 C123 1.339(14) . ?
C123 C124 1.381(12) . ?
C125 C126 1.378(13) . ?
C125 C130 1.386(12) . ?
C126 C127 1.378(13) . ?
C127 C128 1.362(15) . ?
C128 C129 1.366(16) . ?
C129 C130 1.397(14) . ?
O1 C2 1.33(4) 2 ?
O1 C1 1.37(3) . ?
C1 C2 1.52(3) . ?
C1 C2 1.94(3) 2 ?
C2 O1 1.33(4) 2 ?
C2 C1 1.94(3) 2 ?
